data_8000120
loop_
_publ_author_name
'Sekiya, Ryo'
'Nishikiori, Shin-ichi'
'Ogura, Katsuyuki'

_publ_section_title
;
 4-(4-Pyridyl)benzoic Acid (PybenH) Dimer: An Efficient and Reasonable
 Design for a Long Linear Bidentate Building Block Employed in
 Metal--Organic Coordination Framework
;
_journal_issue 6
_journal_name_full 'Chemistry Letters'
_journal_page_first 614
_journal_paper_doi 10.1246/cl.2006.614
_journal_volume 35
_journal_year 2006
_chemical_formula_iupac '[Ni (S C N)2 (C12 H9 N O2)2].(C10 H8)'
_chemical_formula_moiety 'C26 H18 N4 Ni O4 S2, C10 H8'
_chemical_formula_sum 'C36 H26 N4 Ni O4 S2'
_chemical_formula_weight 701.44
_chemical_name_systematic
;
catena-bis(N-4-(4-pyridyl)benzoic acid)nickel(II)
-bis(\m-thiocyanato-N,N',S,S').(naphthalene)
;
_space_group_IT_number 2
_symmetry_cell_setting triclinic
_symmetry_space_group_name_Hall '-P 1'
_symmetry_space_group_name_H-M 'P -1'
_atom_sites_solution_hydrogens geom
_atom_sites_solution_primary direct
_atom_sites_solution_secondary difmap
_audit_conform_dict_location ftp://ftp.iucr.org/pub/cif_core.dic
_audit_conform_dict_name cif_core.dic
_audit_conform_dict_version 2.3
_audit_creation_date 2006-02-24T14:28:33-00:00
_audit_creation_method 'WinGX routine CIF_UPDATE'
_cell_angle_alpha 90.775(10)
_cell_angle_beta 48.647(11)
_cell_angle_gamma 74.420(9)
_cell_formula_units_Z 2
_cell_length_a 8.314(2)
_cell_length_b 11.074(3)
_cell_length_c 24.363(5)
_cell_measurement_reflns_used 99
_cell_measurement_temperature 153(2)
_cell_measurement_theta_max 29.98
_cell_measurement_theta_min 3.16
_cell_volume 1564.3(7)
_computing_cell_refinement RAPID-AUTO
_computing_data_collection RAPID-AUTO
_computing_data_reduction 'SHELXL-97 (Sheldrick, 1997)'
_computing_molecular_graphics 'ORTEP-3 for Windows (L. J. Farrugia, 1997)'
_computing_structure_refinement 'SHELXL-97 (Sheldrick, 1997)'
_computing_structure_solution 'SHELXS-97 (Sheldrick, 1997)'
_diffrn_ambient_temperature 153(2)
_diffrn_measured_fraction_theta_full 0.991
_diffrn_measured_fraction_theta_max 0.991
_diffrn_measurement_device_type 'RIGAKU RAXIS-RAPID'
_diffrn_measurement_method \w
_diffrn_radiation_monochromator graphite
_diffrn_radiation_probe x-ray
_diffrn_radiation_source 'fine-focus sealed tube'
_diffrn_radiation_type MoK\a
_diffrn_radiation_wavelength 0.71069
_diffrn_reflns_av_R_equivalents 0.000
_diffrn_reflns_av_unetI/netI 0.1005
_diffrn_reflns_limit_h_max 0
_diffrn_reflns_limit_h_min -11
_diffrn_reflns_limit_k_max 14
_diffrn_reflns_limit_k_min -15
_diffrn_reflns_limit_l_max 25
_diffrn_reflns_limit_l_min -34
_diffrn_reflns_number 9038
_diffrn_reflns_theta_full 29.98
_diffrn_reflns_theta_max 29.98
_diffrn_reflns_theta_min 3.16
_exptl_absorpt_coefficient_mu 0.802
_exptl_absorpt_correction_type none
_exptl_crystal_colour green
_exptl_crystal_density_diffrn 1.489
_exptl_crystal_density_method 'not measured'
_exptl_crystal_description block
_exptl_crystal_F_000 724
_exptl_crystal_size_max 0.15
_exptl_crystal_size_mid 0.15
_exptl_crystal_size_min 0.05
_refine_diff_density_max 0.622
_refine_diff_density_min -0.812
_refine_diff_density_rms 0.08
_refine_ls_extinction_method none
_refine_ls_goodness_of_fit_ref 0.938
_refine_ls_hydrogen_treatment constr
_refine_ls_matrix_type full
_refine_ls_number_parameters 518
_refine_ls_number_reflns 9038
_refine_ls_number_restraints 326
_refine_ls_restrained_S_all 0.925
_refine_ls_R_factor_all 0.1024
_refine_ls_R_factor_gt 0.0501
_refine_ls_shift/su_max 0.002
_refine_ls_shift/su_mean 0.000
_refine_ls_structure_factor_coef Fsqd
_refine_ls_weighting_details 'calc w=1/[\s^2^(Fo^2^)+(0.0408P)^2^+0.0000P] where P=(Fo^2^+2Fc^2^)/3'
_refine_ls_weighting_scheme calc
_refine_ls_wR_factor_gt 0.0852
_refine_ls_wR_factor_ref 0.096
_reflns_number_gt 5577
_reflns_number_total 9038
_reflns_threshold_expression >2sigma(I)
_cod_data_source_file 35-614sup1.cif
_cod_data_source_block naphthalene
_cod_database_code 8000120

loop_
_space_group_symop_id
_symmetry_equiv_pos_as_xyz
1 'x, y, z'
2 '-x, -y, -z'

loop_
_atom_site_label
_atom_site_type_symbol
_atom_site_fract_x
_atom_site_fract_y
_atom_site_fract_z
_atom_site_U_iso_or_equiv
_atom_site_adp_type
_atom_site_occupancy
_atom_site_symmetry_multiplicity
_atom_site_calc_flag
_atom_site_refinement_flags
_atom_site_disorder_assembly
_atom_site_disorder_group
C1 C 0.2860(4) 0.6797(2) -0.07819(12) 0.0168(5) Uani 1 1 d . . .
C2 C 0.2525(4) 0.1950(2) -0.03984(13) 0.0159(5) Uani 1 1 d . . .
C11 C 0.1368(4) 0.5947(2) 0.07507(14) 0.0230(5) Uani 1 1 d . . .
H11 H 0.2781 0.5741 0.0238 0.028 Uiso 1 1 calc R . .
C12 C 0.1267(4) 0.6353(3) 0.13108(14) 0.0248(6) Uani 1 1 d . . .
H12 H 0.2591 0.6425 0.1179 0.03 Uiso 1 1 calc R . .
C13 C -0.0760(4) 0.6659(2) 0.20684(13) 0.0195(5) Uani 1 1 d . . .
C14 C -0.2654(4) 0.6584(2) 0.22129(13) 0.0200(5) Uani 1 1 d . . .
H14 H -0.4107 0.6822 0.272 0.024 Uiso 1 1 calc R . .
C15 C -0.2408(4) 0.6164(2) 0.16176(13) 0.0202(5) Uani 1 1 d . . .
H15 H -0.3716 0.611 0.173 0.024 Uiso 1 1 calc R . .
C16 C -0.0826(4) 0.7011(2) 0.26724(13) 0.0208(5) Uani 1 1 d . . .
C17 C 0.1168(4) 0.6482(3) 0.25358(14) 0.0245(6) Uani 1 1 d . . .
H17 H 0.2535 0.5885 0.2062 0.029 Uiso 1 1 calc R . .
C18 C 0.1175(4) 0.6817(3) 0.30786(14) 0.0250(6) Uani 1 1 d . . .
H18 H 0.2547 0.6453 0.2978 0.03 Uiso 1 1 calc R . .
C19 C -0.0812(4) 0.7684(2) 0.37747(13) 0.0219(5) Uani 1 1 d . . .
C20 C -0.2832(4) 0.8203(2) 0.39268(13) 0.0226(5) Uani 1 1 d . . .
H20 H -0.42 0.8791 0.4403 0.027 Uiso 1 1 calc R . .
C21 C -0.2830(4) 0.7857(2) 0.33792(13) 0.0229(5) Uani 1 1 d . . .
H21 H -0.4213 0.8199 0.3486 0.027 Uiso 1 1 calc R . .
C22 C -0.0708(4) 0.8059(3) 0.43348(14) 0.0252(6) Uani 1 1 d . . .
C31 C 0.1792(4) 1.0062(2) 0.84395(13) 0.0206(5) Uani 1 1 d . . .
H31 H 0.3133 1.0042 0.8328 0.025 Uiso 1 1 calc R . .
C32 C 0.1884(4) 0.9977(2) 0.78527(14) 0.0210(5) Uani 1 1 d . . .
H32 H 0.3252 0.9908 0.7353 0.025 Uiso 1 1 calc R . .
C33 C -0.0057(4) 0.9993(2) 0.80022(13) 0.0180(5) Uani 1 1 d . . .
C34 C -0.2014(4) 1.0134(2) 0.87499(13) 0.0192(5) Uani 1 1 d . . .
H34 H -0.3387 1.0167 0.888 0.023 Uiso 1 1 calc R . .
C35 C -0.1964(4) 1.0227(2) 0.93009(13) 0.0194(5) Uani 1 1 d . . .
H35 H -0.3331 1.0337 0.9809 0.023 Uiso 1 1 calc R . .
C36 C -0.0058(4) 0.9795(2) 0.74003(13) 0.0192(5) Uani 1 1 d . . .
C37 C 0.1902(4) 0.8965(2) 0.66816(13) 0.0222(5) Uani 1 1 d . . .
H37 H 0.3304 0.8578 0.656 0.027 Uiso 1 1 calc R . .
C38 C 0.1825(4) 0.8699(2) 0.61455(14) 0.0237(5) Uani 1 1 d . . .
H38 H 0.3166 0.8124 0.566 0.028 Uiso 1 1 calc R . .
C39 C -0.0216(4) 0.9274(2) 0.63151(13) 0.0215(5) Uani 1 1 d . . .
C40 C -0.2159(4) 1.0141(3) 0.70218(14) 0.0250(6) Uani 1 1 d . . .
H40 H -0.3539 1.0558 0.7134 0.03 Uiso 1 1 calc R . .
C41 C -0.2085(4) 1.0393(2) 0.75571(14) 0.0223(5) Uani 1 1 d . . .
H41 H -0.3422 1.098 0.8039 0.027 Uiso 1 1 calc R . .
C42 C -0.0359(4) 0.8975(3) 0.57584(14) 0.0250(6) Uani 1 1 d . . .
N1 N 0.2220(3) 0.59456(19) -0.06728(11) 0.0183(4) Uani 1 1 d . . .
N2 N 0.1957(3) 0.11010(19) -0.03915(11) 0.0182(4) Uani 1 1 d . . .
N11 N -0.0425(3) 0.58274(19) 0.08907(11) 0.0184(4) Uani 1 1 d . . .
N31 N -0.0077(3) 1.01696(18) 0.91562(11) 0.0175(4) Uani 1 1 d . . .
O11 O 0.1174(3) 0.7694(2) 0.41540(10) 0.0363(5) Uani 1 1 d . . .
O12 O -0.2642(3) 0.8778(2) 0.49968(10) 0.0365(5) Uani 1 1 d . . .
H212 H -0.2412 0.8939 0.5273 0.055 Uiso 1 1 calc R . .
O31 O -0.2220(3) 0.9426(2) 0.59284(10) 0.0341(5) Uani 1 1 d . . .
O32 O 0.1556(3) 0.8222(2) 0.51009(10) 0.0381(5) Uani 1 1 d . . .
H232 H 0.1328 0.8101 0.482 0.057 Uiso 1 1 calc R . .
S1 S 0.37620(10) 0.80200(6) -0.09361(3) 0.02160(14) Uani 1 1 d . . .
S2 S 0.33652(10) 0.31449(6) -0.04197(4) 0.02271(14) Uani 1 1 d . . .
Ni1 Ni 0 1 0 0.01440(10) Uani 1 2 d S . .
Ni2 Ni 0 0.5 0 0.01526(10) Uani 1 2 d S . .
C101 C 0.3660(14) 0.4992(7) 0.5701(4) 0.061(2) Uani 0.509(3) 1 d PU A 1
H101 H 0.4415 0.459 0.52 0.073 Uiso 0.509(3) 1 calc PR A 1
C102 C 0.1235(13) 0.5571(7) 0.6269(4) 0.0537(18) Uani 0.509(3) 1 d PU A 1
H102 H 0.0357 0.5556 0.615 0.064 Uiso 0.509(3) 1 calc PR A 1
C103 C 0.0142(12) 0.6152(6) 0.6987(4) 0.0427(15) Uani 0.509(3) 1 d PU A 1
H103 H -0.1493 0.6545 0.7366 0.051 Uiso 0.509(3) 1 calc PR A 1
C104 C 0.1430(17) 0.6170(11) 0.7165(6) 0.0358(18) Uani 0.509(3) 1 d PU A 1
C105 C 0.3910(16) 0.5620(13) 0.6581(6) 0.038(2) Uani 0.509(3) 1 d PU A 1
C106 C 0.4927(12) 0.5012(6) 0.5875(4) 0.0475(16) Uani 0.509(3) 1 d PU A 1
H106 H 0.6557 0.4591 0.5493 0.057 Uiso 0.509(3) 1 calc PR A 1
C107 C 0.5120(13) 0.5729(8) 0.6781(5) 0.0429(16) Uani 0.509(3) 1 d PU A 1
H107 H 0.6757 0.5374 0.6399 0.051 Uiso 0.509(3) 1 calc PR A 1
C108 C 0.4072(14) 0.6314(8) 0.7491(5) 0.0442(18) Uani 0.509(3) 1 d PU A 1
H108 H 0.4952 0.6378 0.7602 0.053 Uiso 0.509(3) 1 calc PR A 1
C109 C 0.158(3) 0.684(3) 0.8072(11) 0.048(4) Uani 0.509(3) 1 d PU A 1
H109 H 0.0772 0.7247 0.8578 0.057 Uiso 0.509(3) 1 calc PR A 1
C110 C 0.044(4) 0.672(3) 0.7874(9) 0.048(3) Uani 0.509(3) 1 d PU A 1
H110 H -0.1197 0.7051 0.8263 0.057 Uiso 0.509(3) 1 calc PR A 1
C201 C 0.6095(15) 0.6560(8) 0.7015(5) 0.0607(19) Uani 0.491(3) 1 d PU A 2
H201 H 0.5903 0.6994 0.7405 0.073 Uiso 0.491(3) 1 calc PR A 2
C202 C 0.8249(15) 0.6077(8) 0.6275(5) 0.070(2) Uani 0.491(3) 1 d PU A 2
H202 H 0.9557 0.6169 0.6147 0.084 Uiso 0.491(3) 1 calc PR A 2
C203 C 0.8417(16) 0.5459(10) 0.5734(5) 0.078(3) Uani 0.491(3) 1 d PU A 2
H203 H 0.9893 0.5127 0.5231 0.093 Uiso 0.491(3) 1 calc PR A 2
C204 C 0.6666(17) 0.5287(10) 0.5861(5) 0.077(2) Uani 0.491(3) 1 d PU A 2
H204 H 0.691 0.4852 0.546 0.093 Uiso 0.491(3) 1 calc PR A 2
C205 C 0.453(2) 0.5753(14) 0.6578(7) 0.049(2) Uani 0.491(3) 1 d PU A 2
C206 C 0.4148(15) 0.6395(7) 0.7185(5) 0.0353(15) Uani 0.491(3) 1 d PU A 2
C207 C 0.252(2) 0.5664(9) 0.6758(7) 0.057(2) Uani 0.491(3) 1 d PU A 2
H207 H 0.2686 0.5251 0.6371 0.068 Uiso 0.491(3) 1 calc PR A 2
C208 C 0.0458(18) 0.6161(10) 0.7464(7) 0.050(2) Uani 0.491(3) 1 d PU A 2
H208 H -0.0837 0.6099 0.7571 0.06 Uiso 0.491(3) 1 calc PR A 2
C209 C 0.200(3) 0.683(3) 0.7923(12) 0.044(3) Uani 0.491(3) 1 d PU A 2
H209 H 0.1823 0.7166 0.8329 0.053 Uiso 0.491(3) 1 calc PR A 2
C210 C 0.013(4) 0.678(2) 0.8059(10) 0.042(3) Uani 0.491(3) 1 d PU A 2
H210 H -0.1375 0.7152 0.8552 0.05 Uiso 0.491(3) 1 calc PR A 2

loop_
_atom_site_aniso_label
_atom_site_aniso_U_11
_atom_site_aniso_U_22
_atom_site_aniso_U_33
_atom_site_aniso_U_23
_atom_site_aniso_U_13
_atom_site_aniso_U_12
C1 0.0167(11) 0.0199(12) 0.0135(11) 0.0013(9) -0.0110(10) -0.0045(10)
C2 0.0136(11) 0.0201(12) 0.0156(11) 0.0042(9) -0.0112(10) -0.0045(9)
C11 0.0192(12) 0.0344(14) 0.0200(12) 0.0044(11) -0.0144(11) -0.0129(11)
C12 0.0241(13) 0.0372(15) 0.0217(13) 0.0083(11) -0.0172(12) -0.0170(12)
C13 0.0239(13) 0.0210(12) 0.0190(12) 0.0039(10) -0.0164(11) -0.0097(11)
C14 0.0164(12) 0.0240(13) 0.0171(12) 0.0006(10) -0.0112(11) -0.0058(10)
C15 0.0210(12) 0.0255(13) 0.0212(12) 0.0061(10) -0.0165(11) -0.0111(11)
C16 0.0249(13) 0.0247(13) 0.0190(12) 0.0046(10) -0.0166(11) -0.0124(11)
C17 0.0196(12) 0.0319(14) 0.0191(12) -0.0016(11) -0.0133(11) -0.0067(11)
C18 0.0218(13) 0.0341(15) 0.0227(13) 0.0048(11) -0.0168(12) -0.0103(12)
C19 0.0266(13) 0.0282(13) 0.0197(12) 0.0064(11) -0.0182(12) -0.0137(11)
C20 0.0236(13) 0.0265(13) 0.0164(12) 0.0029(10) -0.0141(11) -0.0071(11)
C21 0.0223(13) 0.0318(14) 0.0212(13) 0.0051(11) -0.0178(12) -0.0094(11)
C22 0.0295(14) 0.0299(14) 0.0205(13) 0.0046(11) -0.0185(12) -0.0121(12)
C31 0.0209(12) 0.0290(13) 0.0204(12) 0.0087(10) -0.0165(11) -0.0122(11)
C32 0.0228(12) 0.0269(13) 0.0198(12) 0.0082(10) -0.0162(11) -0.0122(11)
C33 0.0230(12) 0.0160(11) 0.0188(12) 0.0029(9) -0.0164(11) -0.0055(10)
C34 0.0199(12) 0.0217(12) 0.0199(12) 0.0039(10) -0.0160(11) -0.0052(10)
C35 0.0170(11) 0.0231(12) 0.0148(11) 0.0027(10) -0.0109(10) -0.0035(10)
C36 0.0256(13) 0.0221(12) 0.0194(12) 0.0078(10) -0.0183(11) -0.0113(11)
C37 0.0220(13) 0.0280(13) 0.0205(12) 0.0058(11) -0.0163(11) -0.0089(11)
C38 0.0257(13) 0.0279(14) 0.0194(12) 0.0022(11) -0.0173(12) -0.0071(11)
C39 0.0294(13) 0.0261(13) 0.0198(12) 0.0073(10) -0.0202(12) -0.0131(11)
C40 0.0247(13) 0.0310(14) 0.0238(13) 0.0053(11) -0.0191(12) -0.0082(11)
C41 0.0240(13) 0.0245(13) 0.0189(12) 0.0021(10) -0.0163(11) -0.0051(11)
C42 0.0315(15) 0.0325(15) 0.0213(13) 0.0079(11) -0.0213(13) -0.0145(12)
N1 0.0186(10) 0.0195(10) 0.0171(10) 0.0022(8) -0.0126(9) -0.0065(9)
N2 0.0191(10) 0.0181(10) 0.0165(10) 0.0027(8) -0.0124(9) -0.0054(8)
N11 0.0195(10) 0.0193(10) 0.0185(10) 0.0028(8) -0.0140(9) -0.0069(9)
N31 0.0196(10) 0.0187(10) 0.0182(10) 0.0038(8) -0.0149(9) -0.0062(8)
O11 0.0276(10) 0.0581(14) 0.0250(10) -0.0008(9) -0.0213(9) -0.0086(10)
O12 0.0306(11) 0.0549(13) 0.0203(10) -0.0042(9) -0.0191(9) -0.0070(10)
O31 0.0297(10) 0.0488(12) 0.0264(10) -0.0027(9) -0.0236(9) -0.0048(9)
O32 0.0314(11) 0.0615(14) 0.0191(9) -0.0029(9) -0.0188(9) -0.0108(10)
S1 0.0205(3) 0.0204(3) 0.0244(3) 0.0052(3) -0.0149(3) -0.0101(3)
S2 0.0199(3) 0.0182(3) 0.0339(4) 0.0043(3) -0.0197(3) -0.0082(3)
Ni1 0.0182(2) 0.0164(2) 0.0153(2) 0.00505(18) -0.0135(2) -0.00838(18)
Ni2 0.0172(2) 0.0165(2) 0.0156(2) 0.00275(18) -0.0123(2) -0.00743(18)
C101 0.087(5) 0.058(5) 0.047(4) 0.014(3) -0.049(4) -0.030(4)
C102 0.072(4) 0.060(5) 0.064(4) 0.028(4) -0.054(4) -0.041(4)
C103 0.051(4) 0.048(4) 0.052(4) 0.023(3) -0.041(3) -0.029(3)
C104 0.035(4) 0.035(5) 0.038(5) 0.017(4) -0.024(4) -0.018(4)
C105 0.033(4) 0.041(5) 0.039(4) 0.015(3) -0.026(3) -0.011(4)
C106 0.047(4) 0.042(4) 0.039(3) 0.009(3) -0.026(3) -0.010(3)
C107 0.038(4) 0.046(4) 0.054(4) 0.018(4) -0.035(4) -0.016(3)
C108 0.044(4) 0.041(4) 0.052(5) 0.015(4) -0.037(4) -0.008(3)
C109 0.040(6) 0.038(7) 0.049(6) 0.005(6) -0.030(5) 0.000(5)
C110 0.050(7) 0.046(7) 0.053(6) 0.018(6) -0.038(6) -0.016(6)
C201 0.075(5) 0.052(5) 0.081(5) 0.026(4) -0.063(4) -0.025(4)
C202 0.070(5) 0.067(6) 0.091(6) 0.043(5) -0.057(4) -0.039(5)
C203 0.069(5) 0.091(7) 0.066(5) 0.031(5) -0.041(5) -0.038(5)
C204 0.083(5) 0.087(6) 0.058(4) 0.022(4) -0.048(4) -0.028(5)
C205 0.071(5) 0.038(4) 0.048(4) 0.014(3) -0.045(4) -0.018(6)
C206 0.053(4) 0.022(3) 0.043(4) 0.016(3) -0.036(4) -0.016(3)
C207 0.073(6) 0.043(5) 0.073(6) 0.026(4) -0.057(5) -0.022(5)
C208 0.064(5) 0.025(4) 0.081(7) 0.012(5) -0.059(5) -0.012(5)
C209 0.062(7) 0.024(6) 0.054(6) 0.007(5) -0.044(5) -0.014(7)
C210 0.039(5) 0.021(5) 0.053(7) 0.003(6) -0.030(6) -0.003(4)

loop_
_atom_type_symbol
_atom_type_description
_atom_type_scat_dispersion_real
_atom_type_scat_dispersion_imag
_atom_type_scat_source
C C 0.0033 0.0016 'International Tables Vol C Tables 4.2.6.8 and 6.1.1.4'
H H 0 0 'International Tables Vol C Tables 4.2.6.8 and 6.1.1.4'
N N 0.0061 0.0033 'International Tables Vol C Tables 4.2.6.8 and 6.1.1.4'
O O 0.0106 0.006 'International Tables Vol C Tables 4.2.6.8 and 6.1.1.4'
S S 0.1246 0.1234 'International Tables Vol C Tables 4.2.6.8 and 6.1.1.4'
Ni Ni 0.3393 1.1124 'International Tables Vol C Tables 4.2.6.8 and 6.1.1.4'

loop_
_geom_angle_atom_site_label_1
_geom_angle_atom_site_label_2
_geom_angle_atom_site_label_3
_geom_angle
_geom_angle_site_symmetry_1
_geom_angle_site_symmetry_3
N1 C1 S1 179.7(2) . .
N2 C2 S2 179.2(3) . .
N11 C11 C12 123.3(2) . .
N11 C11 H11 118.3 . .
C12 C11 H11 118.3 . .
C11 C12 C13 120.3(2) . .
C11 C12 H12 119.8 . .
C13 C12 H12 119.8 . .
C12 C13 C14 116.3(2) . .
C12 C13 C16 120.4(2) . .
C14 C13 C16 123.4(2) . .
C15 C14 C13 119.8(2) . .
C15 C14 H14 120.1 . .
C13 C14 H14 120.1 . .
N11 C15 C14 123.4(2) . .
N11 C15 H15 118.3 . .
C14 C15 H15 118.3 . .
C21 C16 C17 118.7(2) . .
C21 C16 C13 122.0(2) . .
C17 C16 C13 119.3(2) . .
C18 C17 C16 120.6(2) . .
C18 C17 H17 119.7 . .
C16 C17 H17 119.7 . .
C17 C18 C19 120.4(2) . .
C17 C18 H18 119.8 . .
C19 C18 H18 119.8 . .
C18 C19 C20 119.8(2) . .
C18 C19 C22 118.7(2) . .
C20 C19 C22 121.5(2) . .
C21 C20 C19 119.5(2) . .
C21 C20 H20 120.2 . .
C19 C20 H20 120.2 . .
C20 C21 C16 121.0(2) . .
C20 C21 H21 119.5 . .
C16 C21 H21 119.5 . .
O11 C22 O12 123.5(2) . .
O11 C22 C19 120.1(2) . .
O12 C22 C19 116.4(2) . .
N31 C31 C32 123.7(2) . .
N31 C31 H31 118.2 . .
C32 C31 H31 118.2 . .
C31 C32 C33 119.2(2) . .
C31 C32 H32 120.4 . .
C33 C32 H32 120.4 . .
C34 C33 C32 117.1(2) . .
C34 C33 C36 119.9(2) . .
C32 C33 C36 122.9(2) . .
C35 C34 C33 119.9(2) . .
C35 C34 H34 120 . .
C33 C34 H34 120 . .
N31 C35 C34 123.2(2) . .
N31 C35 H35 118.4 . .
C34 C35 H35 118.4 . .
C37 C36 C41 118.6(2) . .
C37 C36 C33 121.2(2) . .
C41 C36 C33 120.1(2) . .
C38 C37 C36 120.8(2) . .
C38 C37 H37 119.6 . .
C36 C37 H37 119.6 . .
C37 C38 C39 120.1(2) . .
C37 C38 H38 120 . .
C39 C38 H38 120 . .
C40 C39 C38 119.6(2) . .
C40 C39 C42 119.4(2) . .
C38 C39 C42 121.1(2) . .
C41 C40 C39 120.2(2) . .
C41 C40 H40 119.9 . .
C39 C40 H40 119.9 . .
C40 C41 C36 120.8(2) . .
C40 C41 H41 119.6 . .
C36 C41 H41 119.6 . .
O31 C42 O32 123.7(2) . .
O31 C42 C39 120.9(2) . .
O32 C42 C39 115.4(2) . .
C1 N1 Ni2 154.06(18) . .
C2 N2 Ni1 159.76(18) . 1_545
C15 N11 C11 116.8(2) . .
C15 N11 Ni2 122.56(15) . .
C11 N11 Ni2 120.40(16) . .
C31 N31 C35 116.8(2) . .
C31 N31 Ni1 122.46(15) . 1_556
C35 N31 Ni1 120.19(16) . 1_556
C22 O12 H212 109.5 . .
C42 O32 H232 109.5 . .
C1 S1 Ni1 102.96(8) . .
C2 S2 Ni2 99.21(8) . .
N2 Ni1 N2 180 2_565 1_565
N2 Ni1 N31 89.81(8) 2_565 2_576
N2 Ni1 N31 90.19(8) 1_565 2_576
N2 Ni1 N31 90.19(8) 2_565 1_554
N2 Ni1 N31 89.81(8) 1_565 1_554
N31 Ni1 N31 180.00(11) 2_576 1_554
N2 Ni1 S1 92.69(6) 2_565 .
N2 Ni1 S1 87.31(6) 1_565 .
N31 Ni1 S1 90.69(6) 2_576 .
N31 Ni1 S1 89.31(6) 1_554 .
N2 Ni1 S1 87.31(6) 2_565 2_575
N2 Ni1 S1 92.69(6) 1_565 2_575
N31 Ni1 S1 89.31(6) 2_576 2_575
N31 Ni1 S1 90.69(6) 1_554 2_575
S1 Ni1 S1 180 . 2_575
N1 Ni2 N1 180.0000(10) . 2_565
N1 Ni2 N11 91.63(8) . 2_565
N1 Ni2 N11 88.37(8) 2_565 2_565
N1 Ni2 N11 88.37(8) . .
N1 Ni2 N11 91.63(8) 2_565 .
N11 Ni2 N11 180.00(6) 2_565 .
N1 Ni2 S2 91.66(6) . 2_565
N1 Ni2 S2 88.34(6) 2_565 2_565
N11 Ni2 S2 88.72(6) 2_565 2_565
N11 Ni2 S2 91.28(6) . 2_565
N1 Ni2 S2 88.34(6) . .
N1 Ni2 S2 91.66(6) 2_565 .
N11 Ni2 S2 91.28(6) 2_565 .
N11 Ni2 S2 88.72(6) . .
S2 Ni2 S2 180.00(4) 2_565 .
C106 C101 C102 119.6(6) . .
C106 C101 H101 120.2 . .
C102 C101 H101 120.2 . .
C103 C102 C101 120.5(6) . .
C103 C102 H102 119.8 . .
C101 C102 H102 119.8 . .
C102 C103 C104 120.0(7) . .
C102 C103 H103 120 . .
C104 C103 H103 120 . .
C110 C104 C103 122.8(14) . .
C110 C104 C105 117.4(14) . .
C103 C104 C105 119.8(10) . .
C106 C105 C107 124.5(9) . .
C106 C105 C104 118.1(9) . .
C107 C105 C104 117.5(9) . .
C105 C106 C101 121.9(7) . .
C105 C106 H106 119 . .
C101 C106 H106 119 . .
C108 C107 C105 123.5(8) . .
C108 C107 H107 118.2 . .
C105 C107 H107 118.2 . .
C107 C108 C109 118.0(12) . .
C107 C108 H108 121 . .
C109 C108 H108 121 . .
C110 C109 C108 117.9(18) . .
C110 C109 H109 121 . .
C108 C109 H109 121 . .
C109 C110 C104 126(2) . .
C109 C110 H110 117.2 . .
C104 C110 H110 117.2 . .
C202 C201 C206 119.2(8) . .
C202 C201 H201 120.4 . .
C206 C201 H201 120.4 . .
C203 C202 C201 117.7(8) . .
C203 C202 H202 121.2 . .
C201 C202 H202 121.2 . .
C204 C203 C202 125.4(9) . .
C204 C203 H203 117.3 . .
C202 C203 H203 117.3 . .
C203 C204 C205 118.4(10) . .
C203 C204 H204 120.8 . .
C205 C204 H204 120.8 . .
C204 C205 C206 121.4(12) . .
C204 C205 C207 122.0(11) . .
C206 C205 C207 116.6(10) . .
C209 C206 C205 121.9(12) . .
C209 C206 C201 120.2(13) . .
C205 C206 C201 117.9(10) . .
C208 C207 C205 120.0(11) . .
C208 C207 H207 120 . .
C205 C207 H207 120 . .
C207 C208 C210 122.1(13) . .
C207 C208 H208 118.9 . .
C210 C208 H208 118.9 . .
C210 C209 C206 119.1(18) . .
C210 C209 H209 120.5 . .
C206 C209 H209 120.5 . .
C209 C210 C208 119.9(16) . .
C209 C210 H210 120.1 . .
C208 C210 H210 120.1 . .

loop_
_geom_bond_atom_site_label_1
_geom_bond_atom_site_label_2
_geom_bond_distance
_geom_bond_site_symmetry_2
C1 N1 1.154(3) .
C1 S1 1.651(2) .
C2 N2 1.156(3) .
C2 S2 1.641(2) .
C11 N11 1.338(3) .
C11 C12 1.373(3) .
C11 H11 0.95 .
C12 C13 1.388(3) .
C12 H12 0.95 .
C13 C14 1.396(3) .
C13 C16 1.479(3) .
C14 C15 1.379(3) .
C14 H14 0.95 .
C15 N11 1.337(3) .
C15 H15 0.95 .
C16 C21 1.395(3) .
C16 C17 1.395(3) .
C17 C18 1.373(3) .
C17 H17 0.95 .
C18 C19 1.389(3) .
C18 H18 0.95 .
C19 C20 1.394(3) .
C19 C22 1.483(3) .
C20 C21 1.382(3) .
C20 H20 0.95 .
C21 H21 0.95 .
C22 O11 1.246(3) .
C22 O12 1.293(3) .
C31 N31 1.337(3) .
C31 C32 1.381(3) .
C31 H31 0.95 .
C32 C33 1.394(3) .
C32 H32 0.95 .
C33 C34 1.389(3) .
C33 C36 1.480(3) .
C34 C35 1.374(3) .
C34 H34 0.95 .
C35 N31 1.343(3) .
C35 H35 0.95 .
C36 C37 1.396(3) .
C36 C41 1.403(3) .
C37 C38 1.381(3) .
C37 H37 0.95 .
C38 C39 1.394(3) .
C38 H38 0.95 .
C39 C40 1.393(3) .
C39 C42 1.478(3) .
C40 C41 1.374(3) .
C40 H40 0.95 .
C41 H41 0.95 .
C42 O31 1.244(3) .
C42 O32 1.295(3) .
N1 Ni2 2.068(2) .
N2 Ni1 2.022(2) 1_545
N11 Ni2 2.1054(19) .
N31 Ni1 2.1081(19) 1_556
O12 H212 0.84 .
O32 H232 0.84 .
S1 Ni1 2.5587(10) .
S2 Ni2 2.4838(9) .
Ni1 N2 2.022(2) 2_565
Ni1 N2 2.022(2) 1_565
Ni1 N31 2.1081(19) 2_576
Ni1 N31 2.1081(19) 1_554
Ni1 S1 2.5587(10) 2_575
Ni2 N1 2.068(2) 2_565
Ni2 N11 2.1054(19) 2_565
Ni2 S2 2.4838(9) 2_565
C101 C106 1.376(10) .
C101 C102 1.409(10) .
C101 H101 0.95 .
C102 C103 1.362(9) .
C102 H102 0.95 .
C103 C104 1.400(12) .
C103 H103 0.95 .
C104 C110 1.363(17) .
C104 C105 1.439(12) .
C105 C106 1.366(12) .
C105 C107 1.405(10) .
C106 H106 0.95 .
C107 C108 1.360(11) .
C107 H107 0.95 .
C108 C109 1.445(18) .
C108 H108 0.95 .
C109 C110 1.35(3) .
C109 H109 0.95 .
C110 H110 0.95 .
C201 C202 1.392(11) .
C201 C206 1.449(11) .
C201 H201 0.95 .
C202 C203 1.380(12) .
C202 H202 0.95 .
C203 C204 1.344(12) .
C203 H203 0.95 .
C204 C205 1.362(15) .
C204 H204 0.95 .
C205 C206 1.421(13) .
C205 C207 1.453(13) .
C206 C209 1.39(2) .
C207 C208 1.333(13) .
C207 H207 0.95 .
C208 C210 1.41(2) .
C208 H208 0.95 .
C209 C210 1.38(3) .
C209 H209 0.95 .
C210 H210 0.95 .

loop_
_geom_hbond_atom_site_label_D
_geom_hbond_atom_site_label_H
_geom_hbond_atom_site_label_A
_geom_hbond_distance_DH
_geom_hbond_distance_HA
_geom_hbond_distance_DA
_geom_hbond_angle_DHA
_geom_hbond_publ_flag
O12 H212 O31 0.84000 1.80000 2.633(4) 174.00 yes
O32 H232 O11 0.84000 1.77000 2.607(4) 173.00 yes
